data_2018875
loop_
_publ_author_name
'Craig, D.C.'
'Allen, C.C.'
'Fletcher, H.'
'Burns, R.C.'

_publ_section_title
;
 Pentapotassium dodecatungstoborate(III) hexadecahydrate
;
_journal_name_full 'Acta Crystallographica C (39,1983-)'
_journal_page_first 505
_journal_page_last 507
_journal_volume 57
_journal_year 2001
_chemical_formula_sum 'B K4.99 O50.01 W12'
_chemical_name_systematic 'K5 (B W12 O40) (H2 O)16'
_space_group_IT_number 180
_symmetry_space_group_name_Hall 'P 62 2 (0 0 4)'
_symmetry_space_group_name_H-M 'P 62 2 2'
_cell_angle_alpha 90
_cell_angle_beta 90
_cell_angle_gamma 120
_cell_formula_units_Z 3
_cell_length_a 18.97
_cell_length_b 18.97
_cell_length_c 12.414
_cell_volume 3868.807
_citation_journal_id_ASTM ACSCEE
_cod_data_source_file boron0-1_310.cif
_cod_data_source_block B1K4.99O50.01W12
_cod_original_cell_volume 3868.806
_cod_original_sg_symbol_Hall 'P 62 2 (x,y,z+1/3)'
_cod_original_formula_sum 'B1 K4.99 O50.01 W12'
_cod_database_code 2018875

loop_
_symmetry_equiv_pos_as_xyz
x,y,z
x-y,x,z+1/3
-y,x-y,z+2/3
-x,-y,z
-x+y,-x,z+1/3
y,-x+y,z+2/3
-y,-x,-z+2/3
x-y,-y,-z
x,x-y,-z+1/3
y,x,-z+2/3
-x+y,y,-z
-x,-x+y,-z+1/3

loop_
_atom_site_label
_atom_site_type_symbol
_atom_site_fract_x
_atom_site_fract_y
_atom_site_fract_z
_atom_site_occupancy
_atom_site_U_iso_or_equiv
B1 B+3 0.5 0 0.5 1 0.0
O11 O-2 0.5 0 0.0448 0.085 0.0
W1 W+6 0.37332 0.00723 0.30232 1 0.0
O1 O-2 0.4809 0.0551 0.4274 1 0.0
O9 O-2 0.6489 0.1798 0.4084 1 0.0
O12 O-2 0.4701 0.3488 0.3425 0.7 0.0
K4 K+1 0.1305 0.261 0 0.48 0.0
O8 O-2 0.3112 -0.0673 0.4078 1 0.0
O7 O-2 0.5934 0.0669 0.2612 1 0.0
W3 W+6 0.44594 0.15078 0.49093 1 0.0
O15 O-2 0.725 0 0 1 0.0
O14 O-2 0.1995 0.399 0.5 1 0.0
O2 O-2 0.6199 0.2225 0.2064 1 0.0
K3 K+1 0.4701 0.3488 0.3425 0.3 0.0
O4 O-2 0.419 0.223 0.5132 1 0.0
O16 O-2 0.204 0 0.5 1 0.0
K1 K+1 0.3687 0.7374 0 1 0.0
W2 W+6 0.56844 0.14873 0.30205 1 0.0
O3 O-2 0.3008 -0.0106 0.209 1 0.0
O13 O-2 0.1305 0.261 0 0.52 0.0
K2 K+1 0.5 0 0.0448 0.415 0.0
O6 O-2 0.5236 0.2046 0.3797 1 0.0
O10 O-2 0.3678 0.0918 0.3806 1 0.0
O5 O-2 0.4675 0.091 0.2268 1 0.0
